data_2005092
loop_
_publ_author_name
'Castellari, C.'
'Sabatino, P.'

_publ_section_title
;
 Anti-Inflammatory Drugs. III. Salts of Diclofenac with
 <i>N</i>-(2-Hydroxyethyl)piperidine,
 <i>N</i>-(2-Hydroxyethyl)morpholine and
 <i>N</i>-(2-Hydroxyethyl)piperazine
;
_journal_issue 7
_journal_name_full 'Acta Crystallographica Section C'
_journal_page_first 1708
_journal_page_last 1712
_journal_paper_doi 10.1107/S0108270196000571
_journal_volume 52
_journal_year 1996
_chemical_formula_iupac 'C6 H14 N O2 1+, C14 H10 Cl2 N O2 1-'
_chemical_formula_moiety 'C6 H14 N O2 1+, C14 H10 Cl2 N O2 1-'
_chemical_formula_sum 'C20 H24 Cl2 N2 O4'
_chemical_formula_weight 427.31
_chemical_name_systematic
;
N-(2-hydroxyethyl)morpholinium[2-[(2,6-dichlorophenyl)amino]phenyl]acetate
;
_space_group_IT_number 14
_symmetry_cell_setting monoclinic
_symmetry_space_group_name_Hall '-P 2yab'
_symmetry_space_group_name_H-M 'P 1 21/a 1'
_audit_creation_method SHELXL
_cell_angle_alpha 90.00
_cell_angle_beta 91.81(3)
_cell_angle_gamma 90.00
_cell_formula_units_Z 4
_cell_length_a 9.525(2)
_cell_length_b 12.962(4)
_cell_length_c 16.579(7)
_cell_measurement_reflns_used 25
_cell_measurement_temperature 293(2)
_cell_measurement_theta_max 9.87
_cell_measurement_theta_min 6.6
_cell_volume 2045.9(12)
_computing_cell_refinement 'CAD-4 Software'
_computing_data_collection 'CAD-4 Software (Enraf-Nonius, 1989)'
_computing_data_reduction 'MolEN (Fair, 1990)'
_computing_molecular_graphics 'SCHAKAL92 (Keller, 1992)'
_computing_publication_material SHELXL93
_computing_structure_refinement 'SHELXL93 (Sheldrick, 1993)'
_computing_structure_solution 'SHELXS86 (Sheldrick, 1990)'
_diffrn_ambient_temperature 293(2)
_diffrn_measurement_device 'Enraf Nonius CAD-4'
_diffrn_measurement_method 'profile data from \w'
_diffrn_radiation_type MoK\a
_diffrn_radiation_wavelength 0.71069
_diffrn_reflns_av_R_equivalents 0.0177
_diffrn_reflns_av_sigmaI/netI 0.0283
_diffrn_reflns_limit_h_max 11
_diffrn_reflns_limit_h_min -11
_diffrn_reflns_limit_k_max 15
_diffrn_reflns_limit_k_min 0
_diffrn_reflns_limit_l_max 19
_diffrn_reflns_limit_l_min 0
_diffrn_reflns_number 3711
_diffrn_reflns_theta_max 24.96
_diffrn_reflns_theta_min 2.65
_diffrn_standards_decay_% 0.0
_diffrn_standards_interval_time 160
_diffrn_standards_number 3
_exptl_absorpt_coefficient_mu 0.346
_exptl_absorpt_correction_type none
_exptl_crystal_colour colourless
_exptl_crystal_density_diffrn 1.387
_exptl_crystal_density_meas 1.37(2)
_exptl_crystal_density_method 'flotation in a 1-bromo-2-chloroethane/p-xylene mixture'
_exptl_crystal_description prismatic
_exptl_crystal_F_000 896
_exptl_crystal_size_max 0.40
_exptl_crystal_size_mid 0.38
_exptl_crystal_size_min 0.23
_refine_diff_density_max 0.38
_refine_diff_density_min -0.29
_refine_ls_extinction_method none
_refine_ls_goodness_of_fit_all 1.035
_refine_ls_goodness_of_fit_obs 1.102
_refine_ls_hydrogen_treatment 'H atoms riding except for H1, H11 and H24 for which all parameters refined'
_refine_ls_matrix_type full
_refine_ls_number_parameters 284
_refine_ls_number_reflns 3578
_refine_ls_number_restraints 0
_refine_ls_restrained_S_all 1.042
_refine_ls_restrained_S_obs 1.102
_refine_ls_R_factor_all 0.0811
_refine_ls_R_factor_obs 0.0428
_refine_ls_shift/esd_max 0.005
_refine_ls_shift/esd_mean 0.001
_refine_ls_structure_factor_coef Fsqd
_refine_ls_weighting_scheme
;
calc w = 1/[\s^2^(F~o~^2^) + (0.047P)^2^ + 1.27P]
where P = (F~o~^2^ + 2F~c~^2^)/3
;
_refine_ls_wR_factor_all 0.1208
_refine_ls_wR_factor_obs 0.1006
_reflns_number_observed 2316
_reflns_number_total 3581
_reflns_observed_criterion >2sigma(I)
_cod_data_source_file bm1046.cif
_cod_data_source_block 2
_cod_original_cell_volume 2045.9(11)
_cod_original_sg_symbol_H-M 'P 21/a'
_cod_database_code 2005092

loop_
_symmetry_equiv_pos_as_xyz
'x, y, z'
'-x+1/2, y+1/2, -z'
'-x, -y, -z'
'x-1/2, -y-1/2, z'

loop_
_atom_site_aniso_label
_atom_site_aniso_U_11
_atom_site_aniso_U_22
_atom_site_aniso_U_33
_atom_site_aniso_U_12
_atom_site_aniso_U_13
_atom_site_aniso_U_23
Cl1 0.1022(7) 0.0440(4) 0.0826(6) -0.0120(4) 0.0098(5) -0.0023(4)
Cl2 0.0803(6) 0.0410(4) 0.1047(7) -0.0030(4) 0.0134(5) 0.0054(4)
N1 0.0541(15) 0.0405(14) 0.053(2) 0.0140(11) 0.0019(12) -0.0019(11)
C1 0.0441(15) 0.0275(12) 0.051(2) -0.0010(11) 0.0043(12) -0.0007(11)
C2 0.047(2) 0.0247(12) 0.057(2) -0.0051(11) 0.0121(13) 0.0003(11)
C3 0.079(2) 0.0365(15) 0.056(2) -0.0065(15) 0.017(2) 0.0022(14)
C4 0.100(3) 0.048(2) 0.054(2) -0.004(2) -0.013(2) 0.004(2)
C5 0.071(2) 0.046(2) 0.080(2) 0.013(2) -0.018(2) 0.004(2)
C6 0.049(2) 0.0400(14) 0.064(2) 0.0092(13) 0.0007(15) -0.0041(14)
C7 0.049(2) 0.0415(15) 0.047(2) 0.0049(12) -0.0006(13) -0.0063(12)
C8 0.068(2) 0.045(2) 0.052(2) -0.0015(14) 0.0029(15) -0.0072(14)
C9 0.099(3) 0.068(2) 0.064(2) -0.006(2) 0.024(2) -0.007(2)
C10 0.105(3) 0.077(3) 0.074(2) 0.010(2) 0.029(2) -0.018(2)
C11 0.089(3) 0.047(2) 0.084(2) 0.012(2) 0.009(2) -0.019(2)
C12 0.059(2) 0.041(2) 0.064(2) 0.0017(13) 0.0061(15) -0.0062(14)
C13 0.0417(15) 0.0343(14) 0.078(2) -0.0037(12) 0.0150(15) -0.0045(14)
C14 0.0314(14) 0.0333(14) 0.075(2) 0.0066(11) 0.0027(13) -0.0012(14)
O1 0.079(2) 0.0442(12) 0.0680(15) 0.0072(10) 0.0056(11) -0.0004(10)
O2 0.0709(14) 0.0327(10) 0.0755(14) 0.0019(9) 0.0174(11) -0.0052(10)
N2 0.0373(12) 0.0304(11) 0.069(2) 0.0026(10) 0.0048(10) 0.0019(11)
C15 0.043(2) 0.048(2) 0.098(3) -0.0043(14) -0.006(2) 0.000(2)
C16 0.061(2) 0.059(2) 0.100(3) 0.007(2) -0.024(2) -0.018(2)
C17 0.059(2) 0.059(2) 0.083(2) 0.008(2) 0.016(2) -0.009(2)
O4 0.089(2) 0.073(2) 0.083(2) 0.0144(14) -0.0039(13) -0.0271(13)
C18 0.0355(15) 0.038(2) 0.088(2) 0.0081(12) 0.0024(14) -0.0058(14)
C19 0.053(2) 0.049(2) 0.076(2) 0.0037(14) 0.001(2) 0.012(2)
C20 0.061(2) 0.063(2) 0.071(2) 0.002(2) 0.010(2) 0.013(2)
O3 0.0520(13) 0.0615(15) 0.095(2) 0.0084(12) 0.0181(12) 0.0074(13)

loop_
_atom_site_label
_atom_site_occupancy
_atom_site_fract_x
_atom_site_fract_y
_atom_site_fract_z
_atom_site_U_iso_or_equiv
_atom_site_thermal_displace_type
_atom_site_calc_flag
_atom_site_refinement_flags
_atom_site_type_symbol
Cl1 1 .12439(10) .52531(6) .07786(5) .0761(3) Uani d . Cl
Cl2 1 .00741(10) .14269(6) .18238(6) .0751(3) Uani d . Cl
N1 1 .0030(3) .3744(2) .19105(14) .0493(6) Uani d . N
H1 1 -.029(3) .430(2) .1790(17) .052(9) Uiso d . H
C1 1 .0503(3) .3677(2) .2713(2) .0409(6) Uani d . C
C2 1 -.0311(3) .4123(2) .3313(2) .0427(6) Uani d . C
C3 1 .0172(4) .4071(2) .4096(2) .0568(8) Uani d . C
H2 1 -.0364(4) .4366(2) .4495(2) .075(10) Uiso calc R H
C4 1 .1418(4) .3600(2) .4321(2) .0676(9) Uani d . C
H3 1 .1722(4) .3581(2) .4860(2) .060(9) Uiso calc R H
C5 1 .2205(4) .3156(2) .3733(2) .0661(9) Uani d . C
H4 1 .3045(4) .2828(2) .3875(2) .076(10) Uiso calc R H
C6 1 .1760(3) .3194(2) .2942(2) .0510(7) Uani d . C
H5 1 .2305(3) .2893(2) .2550(2) .059(9) Uiso calc R H
C7 1 .0781(3) .3317(2) .1277(2) .0459(7) Uani d . C
C8 1 .1396(3) .3926(2) .0700(2) .0548(7) Uani d . C
C9 1 .2120(4) .3527(3) .0072(2) .0769(10) Uani d . C
H6 1 .2494(4) .3961(3) -.0312(2) .092 Uiso calc R H
C10 1 .2284(4) .2482(3) .0016(2) .0850(11) Uani d . C
H7 1 .2804(4) .2206(3) -.0398(2) .102 Uiso calc R H
C11 1 .1688(4) .1837(3) .0566(2) .0736(10) Uani d . C
H8 1 .1804(4) .1127(3) .0527(2) .088 Uiso calc R H
C12 1 .0913(3) .2252(2) .1179(2) .0544(7) Uani d . C
C13 1 -0.1669(3) .4667(2) .3108(2) .0511(7) Uani d . C
H9 1 -0.2239(3) .4697(2) .3582(2) .062(9) Uiso calc R H
H10 1 -0.2186(3) .4286(2) .2692(2) .058(8) Uiso calc R H
C14 1 -0.1382(3) .5761(2) .2810(2) .0465(7) Uani d . C
O1 1 -0.1178(2) .5875(2) .20824(14) .0635(6) Uani d . O
O2 1 -0.1343(2) .64704(14) .33275(13) .0594(5) Uani d . O
N2 1 -0.1165(2) .8477(2) .29982(15) .0453(5) Uani d . N
H11 1 -0.112(3) .774(2) .3072(16) .053(8) Uiso d . H
C15 1 .0006(3) .8958(2) .3456(2) .0628(9) Uani d . C
H12 1 .0005(3) .9696(2) .3356(2) .058(8) Uiso calc R H
H13 1 .0888(3) .8680(2) .3276(2) .077(10) Uiso calc R H
C16 1 -.0114(4) .8764(3) .4339(2) .0739(10) Uani d . C
H14 1 -.0029(4) .8029(3) .4442(2) .076(10) Uiso calc R H
H15 1 .0652(4) .9108(3) .4629(2) .085(11) Uiso calc R H
C17 1 -0.2545(3) .8615(3) .4209(2) .0664(9) Uani d . C
H16 1 -0.3433(3) .8844(3) .4416(2) .095(12) Uiso calc R H
H17 1 -0.2470(3) .7877(3) .4298(2) .074(10) Uiso calc R H
O4 1 -0.1423(3) .9124(2) .46365(14) .0818(7) Uani d . O
C18 1 -0.2519(3) .8830(2) .3332(2) .0537(8) Uani d . C
H18 1 -0.2632(3) .9565(2) .3240(2) .054(8) Uiso calc R H
H19 1 -0.3294(3) .8477(2) .3058(2) .056(8) Uiso calc R H
C19 1 -0.1190(3) .8677(2) .2114(2) .0592(8) Uani d . C
H20 1 -0.1397(3) .9401(2) .2024(2) .068(9) Uiso calc R H
H21 1 -0.1951(3) .8281(2) .1864(2) .065(9) Uiso calc R H
C20 1 .0134(3) .8420(2) .1700(2) .0649(9) Uani d . C
H22 1 -.0028(3) .8492(2) .1122(2) .059(9) Uiso calc R H
H23 1 .0852(3) .8915(2) .1865(2) .069(10) Uiso calc R H
O3 1 .0638(2) .7422(2) .18624(15) .0692(7) Uani d . O
H24 1 -.002(4) .700(3) .182(2) .095(14) Uiso d . H

loop_
_atom_type_symbol
_atom_type_description
_atom_type_scat_dispersion_real
_atom_type_scat_dispersion_imag
_atom_type_scat_source
C C 0.0033 0.0016 'International Tables Vol C Tables 4.2.6.8 and 6.1.1.4'
H H 0.0000 0.0000 'International Tables Vol C Tables 4.2.6.8 and 6.1.1.4'
Cl Cl 0.1484 0.1585 'International Tables Vol C Tables 4.2.6.8 and 6.1.1.4'
N N 0.0061 0.0033 'International Tables Vol C Tables 4.2.6.8 and 6.1.1.4'
O O 0.0106 0.0060 'International Tables Vol C Tables 4.2.6.8 and 6.1.1.4'

loop_
_geom_angle_atom_site_label_1
_geom_angle_atom_site_label_2
_geom_angle_atom_site_label_3
_geom_angle
_geom_angle_publ_flag
C1 N1 C7 122.3(2) yes
C1 N1 H1 114.(2) ?
C7 N1 H1 111.(2) ?
C6 C1 N1 122.4(2) ?
C6 C1 C2 118.8(3) ?
N1 C1 C2 118.8(2) ?
C3 C2 C1 118.4(3) ?
C3 C2 C13 120.0(3) ?
C1 C2 C13 121.6(3) ?
C2 C3 C4 122.8(3) ?
C2 C3 H2 118.6(2) ?
C4 C3 H2 118.6(2) ?
C5 C4 C3 118.6(3) ?
C5 C4 H3 120.7(2) ?
C3 C4 H3 120.7(2) ?
C6 C5 C4 120.4(3) ?
C6 C5 H4 119.8(2) ?
C4 C5 H4 119.8(2) ?
C5 C6 C1 121.0(3) ?
C5 C6 H5 119.5(2) ?
C1 C6 H5 119.5(2) ?
C8 C7 C12 116.2(3) ?
C8 C7 N1 122.0(2) ?
C12 C7 N1 121.8(3) ?
C9 C8 C7 123.0(3) ?
C9 C8 Cl1 118.6(3) ?
C7 C8 Cl1 118.5(2) ?
C10 C9 C8 119.2(3) ?
C10 C9 H6 120.4(2) ?
C8 C9 H6 120.4(2) ?
C9 C10 C11 120.5(3) ?
C9 C10 H7 119.8(2) ?
C11 C10 H7 119.8(2) ?
C10 C11 C12 119.5(3) ?
C10 C11 H8 120.2(2) ?
C12 C11 H8 120.2(2) ?
C11 C12 C7 121.5(3) ?
C11 C12 Cl2 118.8(2) ?
C7 C12 Cl2 119.7(2) ?
C2 C13 C14 110.3(2) yes
C2 C13 H9 109.6(2) ?
C14 C13 H9 109.6(2) ?
C2 C13 H10 109.60(15) ?
C14 C13 H10 109.6(2) ?
H9 C13 H10 108.1 ?
O1 C14 O2 125.2(3) ?
O1 C14 C13 117.4(3) ?
O2 C14 C13 117.4(3) yes
C15 N2 C19 115.1(2) ?
C15 N2 C18 109.2(2) ?
C19 N2 C18 109.0(2) ?
C15 N2 H11 108.8(16) ?
C19 N2 H11 107.2(16) ?
C18 N2 H11 107.2(16) ?
N2 C15 C16 110.8(3) ?
N2 C15 H12 109.5(2) ?
C16 C15 H12 109.5(2) ?
N2 C15 H13 109.5(2) ?
C16 C15 H13 109.5(2) ?
H12 C15 H13 108.1 ?
O4 C16 C15 112.1(3) yes
O4 C16 H14 109.2(2) ?
C15 C16 H14 109.2(2) ?
O4 C16 H15 109.2(2) ?
C15 C16 H15 109.2(2) ?
H14 C16 H15 107.9 ?
O4 C17 C18 111.4(3) ?
O4 C17 H16 109.3(2) ?
C18 C17 H16 109.3(2) ?
O4 C17 H17 109.3(2) ?
C18 C17 H17 109.3(2) ?
H16 C17 H17 108.0 ?
C17 O4 C16 109.0(2) ?
C17 C18 N2 110.4(2) ?
C17 C18 H18 109.6(2) ?
N2 C18 H18 109.58(14) ?
C17 C18 H19 109.6(2) ?
N2 C18 H19 109.58(15) ?
H18 C18 H19 108.1 ?
N2 C19 C20 115.2(2) yes
N2 C19 H20 108.46(15) ?
C20 C19 H20 108.5(2) ?
N2 C19 H21 108.46(15) ?
C20 C19 H21 108.5(2) ?
H20 C19 H21 107.5 ?
O3 C20 C19 114.0(3) ?
O3 C20 H22 108.8(2) ?
C19 C20 H22 108.8(2) ?
O3 C20 H23 108.8(2) ?
C19 C20 H23 108.8(2) ?
H22 C20 H23 107.6 ?
C20 O3 H24 110.(3) ?

loop_
_geom_bond_atom_site_label_1
_geom_bond_atom_site_label_2
_geom_bond_distance
_geom_bond_publ_flag
Cl1 C8 1.731(3) yes
Cl2 C12 1.726(3) yes
N1 C1 1.394(3) yes
N1 C7 1.403(3) yes
N1 H1 0.80(3) ?
C1 C6 1.393(4) ?
C1 C2 1.404(4) ?
C2 C3 1.366(4) ?
C2 C13 1.503(4) ?
C3 C4 1.376(4) ?
C3 H2 0.93 ?
C4 C5 1.374(5) ?
C4 H3 0.93 ?
C5 C6 1.367(4) ?
C5 H4 0.93 ?
C6 H5 0.93 ?
C7 C8 1.384(4) ?
C7 C12 1.396(4) ?
C8 C9 1.369(4) ?
C9 C10 1.366(5) ?
C9 H6 0.93 ?
C10 C11 1.374(5) ?
C10 H7 0.93 ?
C11 C12 1.383(4) ?
C11 H8 0.93 ?
C13 C14 1.529(4) ?
C13 H9 0.97 ?
C13 H10 0.97 ?
C14 O1 1.237(3) yes
C14 O2 1.257(3) yes
N2 C15 1.468(4) yes
N2 C19 1.489(4) yes
N2 C18 1.492(3) yes
N2 H11 0.96(3) ?
C15 C16 1.494(5) ?
C15 H12 0.97 ?
C15 H13 0.97 ?
C16 O4 1.432(4) yes
C16 H14 0.97 ?
C16 H15 0.97 ?
C17 O4 1.425(4) yes
C17 C18 1.481(4) ?
C17 H16 0.97 ?
C17 H17 0.97 ?
C18 H18 0.97 ?
C18 H19 0.97 ?
C19 C20 1.492(4) yes
C19 H20 0.97 ?
C19 H21 0.97 ?
C20 O3 1.403(4) yes
C20 H22 0.97 ?
C20 H23 0.97 ?
O3 H24 0.84(4) ?

loop_
_geom_torsion_atom_site_label_1
_geom_torsion_atom_site_label_2
_geom_torsion_atom_site_label_3
_geom_torsion_atom_site_label_4
_geom_torsion
_geom_torsion_publ_flag
C7 N1 C1 C6 0.8(4) ?
C7 N1 C1 C2 -179.9(2) ?
C6 C1 C2 C3 0.5(4) ?
N1 C1 C2 C3 -178.9(2) ?
C6 C1 C2 C13 179.3(2) ?
N1 C1 C2 C13 -0.1(4) ?
C1 C2 C3 C4 -0.1(4) ?
C13 C2 C3 C4 -178.9(3) ?
C2 C3 C4 C5 -0.5(5) ?
C3 C4 C5 C6 0.6(5) ?
C4 C5 C6 C1 -0.2(5) ?
N1 C1 C6 C5 179.0(3) ?
C2 C1 C6 C5 -0.3(4) ?
C1 N1 C7 C8 -113.1(3) ?
C1 N1 C7 C12 69.0(4) yes
C12 C7 C8 C9 -1.1(5) ?
N1 C7 C8 C9 -179.2(3) ?
C12 C7 C8 Cl1 178.9(2) ?
N1 C7 C8 Cl1 0.8(4) ?
C7 C8 C9 C10 -1.9(6) ?
Cl1 C8 C9 C10 178.1(3) ?
C8 C9 C10 C11 2.4(6) ?
C9 C10 C11 C12 0.2(6) ?
C10 C11 C12 C7 -3.4(5) ?
C10 C11 C12 Cl2 175.7(3) ?
C8 C7 C12 C11 3.8(4) ?
N1 C7 C12 C11 -178.2(3) ?
C8 C7 C12 Cl2 -175.3(2) ?
N1 C7 C12 Cl2 2.8(4) ?
C3 C2 C13 C14 98.6(3) ?
C1 C2 C13 C14 -80.2(3) ?
C2 C13 C14 O1 86.9(3) ?
C2 C13 C14 O2 -91.6(3) ?
C19 N2 C15 C16 176.6(2) ?
C18 N2 C15 C16 53.7(3) ?
N2 C15 C16 O4 -56.9(3) ?
C18 C17 O4 C16 -60.3(3) ?
C15 C16 O4 C17 58.9(4) ?
O4 C17 C18 N2 59.4(3) ?
C15 N2 C18 C17 -55.1(3) ?
C19 N2 C18 C17 178.4(2) ?
C15 N2 C19 C20 53.5(3) ?
C18 N2 C19 C20 176.5(3) ?
N2 C19 C20 O3 51.2(4) yes

loop_
_cod_related_entry_id
_cod_related_entry_database
_cod_related_entry_code
1 ChemSpider 21138276
